data_4035266
loop_
_publ_author_name
'Qiu, Yun'
'Dlugosch, Michael'
'Liu, Xin'
'Khan, Faiyaz'
'Ward, Jas S.'
'Lan, Ping'
'Banwell, Martin G.'

_publ_section_title
;
 Reductive Cyclization of o-Nitroarylated-\a,\b-unsaturated Aldehydes and
 Ketones with TiCl<sub>3</sub>/HCl or Fe/HCl Leading to
 1,2,3,9-Tetrahydro-4 H-carbazol-4-ones and Related Heterocycles.
;
_journal_issue 19
_journal_name_full 'The Journal of organic chemistry'
_journal_page_first 12023
_journal_page_last 12033
_journal_paper_doi 10.1021/acs.joc.8b01940
_journal_volume 83
_journal_year 2018
_chemical_formula_moiety 'C15 H11 N O'
_chemical_formula_sum 'C15 H11 N O'
_chemical_formula_weight 221.25
_space_group_crystal_system monoclinic
_space_group_IT_number 14
_space_group_name_Hall '-P 2yn'
_space_group_name_H-M_alt 'P 1 21/n 1'
_atom_sites_solution_hydrogens mixed
_atom_sites_solution_primary dual
_audit_creation_date 2018-06-14
_audit_creation_method
;
Olex2 1.2
(compiled 2018.05.29 svn.r3508 for OlexSys, GUI svn.r5506)
;
_cell_angle_alpha 90
_cell_angle_beta 95.112(2)
_cell_angle_gamma 90
_cell_formula_units_Z 4
_cell_length_a 4.00720(10)
_cell_length_b 22.2268(5)
_cell_length_c 12.2592(3)
_cell_measurement_reflns_used 4162
_cell_measurement_temperature 150.00(10)
_cell_measurement_theta_max 73.5870
_cell_measurement_theta_min 5.3820
_cell_volume 1087.55(5)
_computing_cell_refinement 'CrysAlisPro 1.171.39.46 (Rigaku OD, 2018)'
_computing_data_collection 'CrysAlisPro 1.171.39.46 (Rigaku OD, 2018)'
_computing_data_reduction 'CrysAlisPro 1.171.39.46 (Rigaku OD, 2018)'
_computing_molecular_graphics 'Olex2 (Dolomanov et al., 2009)'
_computing_publication_material 'Olex2 (Dolomanov et al., 2009)'
_computing_structure_refinement 'ShelXL (Sheldrick, 2015)'
_computing_structure_solution 'ShelXT (Sheldrick, 2015)'
_diffrn_ambient_environment N~2~
_diffrn_ambient_temperature 150.00(10)
_diffrn_detector 'CCD plate'
_diffrn_detector_area_resol_mean 8.1297
_diffrn_detector_type EosS2
_diffrn_measured_fraction_theta_full 1.000
_diffrn_measured_fraction_theta_max 0.975
_diffrn_measurement_details
;
List of Runs (angles in degrees, time in seconds):

  # Type    Start    End  Width  t~exp~   \w     \q     \k     \f   Frames
--------------------------------------------------------------------------
  1  \w    -55.00 -16.00   1.00    1.00    --  -37.04  38.00-150.00   39
  2  \w      3.00  29.00   1.00    1.00    --  -37.04  38.00-150.00   26
  3  \w    -58.00 -21.00   1.00    1.00    --  -37.04 -57.00  60.00   37
  4  \w    -25.00  56.00   1.00    1.00    --   37.04 -38.00 -90.00   81
  5  \w     11.00  97.00   1.00    1.00    --   37.04  77.00-180.00   86
  6  \w     41.00 105.00   1.00    1.00    --   37.04  77.00-120.00   64
  7  \w    -30.00  50.00   1.00    1.00    --   37.04 -57.00  30.00   80
  8  \w     15.00  74.00   1.00    1.00    --   37.04 -99.00 -30.00   59
  9  \w     47.00 127.00   1.00    1.00    --  111.00 -50.00 -30.00   80
 10  \w     50.00 109.00   1.00    1.00    --  111.00 -50.00 150.00   59
 11  \w     99.00 128.00   1.00    1.00    --  111.00 -50.00  60.00   29
 12  \w    100.00 178.00   1.00    1.00    --  111.00  25.00 120.00   78
 13  \w     64.00 109.00   1.00    1.00    --  111.00 -92.00  60.00   45
 14  \w     78.00 108.00   1.00    1.00    --  111.00 -92.00 120.00   30
 15  \w     63.00 108.00   1.00    1.00    --  111.00 -92.00-150.00   45
 16  \w     41.00  66.00   1.00    1.00    --  111.00-111.00 -30.00   25
 17  \w     92.00 172.00   1.00    1.00    --  111.00  64.00 150.00   80
 18  \w     60.00 127.00   1.00    1.00    --  111.00 -25.00-180.00   67
 19  \w     48.00  96.00   1.00    1.00    --  111.00 -50.00  60.00   48
 20  \w     85.00 167.00   1.00    1.00    --  111.00  12.00-120.00   82
 21  \w     41.00 113.00   1.00    1.00    --  111.00-111.00   0.00   72
;
_diffrn_measurement_device 'four-circle diffractometer'
_diffrn_measurement_device_type 'SuperNova, Dual, Cu at home/near, EosS2'
_diffrn_measurement_method '\w scans'
_diffrn_orient_matrix_type 'CrysAlisPro convention (1999,Acta A55,543-557)'
_diffrn_orient_matrix_UB_11 -0.0434479000
_diffrn_orient_matrix_UB_12 0.0503537000
_diffrn_orient_matrix_UB_13 -0.0864709000
_diffrn_orient_matrix_UB_21 0.2335352000
_diffrn_orient_matrix_UB_22 -0.0340024000
_diffrn_orient_matrix_UB_23 -0.0719707000
_diffrn_orient_matrix_UB_31 -0.3041888000
_diffrn_orient_matrix_UB_32 -0.0333494000
_diffrn_orient_matrix_UB_33 -0.0571356000
_diffrn_radiation_monochromator mirror
_diffrn_radiation_probe x-ray
_diffrn_radiation_type CuK\a
_diffrn_radiation_wavelength 1.54184
_diffrn_reflns_av_R_equivalents 0.0175
_diffrn_reflns_av_unetI/netI 0.0170
_diffrn_reflns_Laue_measured_fraction_full 1.000
_diffrn_reflns_Laue_measured_fraction_max 0.975
_diffrn_reflns_limit_h_max 3
_diffrn_reflns_limit_h_min -4
_diffrn_reflns_limit_k_max 27
_diffrn_reflns_limit_k_min -27
_diffrn_reflns_limit_l_max 12
_diffrn_reflns_limit_l_min -15
_diffrn_reflns_number 6055
_diffrn_reflns_point_group_measured_fraction_full 1.000
_diffrn_reflns_point_group_measured_fraction_max 0.975
_diffrn_reflns_theta_full 67.684
_diffrn_reflns_theta_max 74.217
_diffrn_reflns_theta_min 3.978
_diffrn_source 'micro-focus sealed X-ray tube'
_diffrn_source_type 'SuperNova (Cu) X-ray Source'
_exptl_absorpt_coefficient_mu 0.674
_exptl_absorpt_correction_T_max 1.00000
_exptl_absorpt_correction_T_min 0.71279
_exptl_absorpt_correction_type multi-scan
_exptl_absorpt_process_details
;
CrysAlisPro 1.171.39.46 (Rigaku Oxford Diffraction, 2018)
Empirical absorption correction using spherical harmonics,
 implemented in SCALE3 ABSPACK scaling algorithm.
;
_exptl_crystal_colour yellow
_exptl_crystal_colour_primary yellow
_exptl_crystal_density_diffrn 1.351
_exptl_crystal_description plate
_exptl_crystal_F_000 464
_exptl_crystal_size_max 0.53
_exptl_crystal_size_mid 0.337
_exptl_crystal_size_min 0.075
_refine_diff_density_max 0.236
_refine_diff_density_min -0.338
_refine_diff_density_rms 0.056
_refine_ls_extinction_method none
_refine_ls_goodness_of_fit_ref 1.040
_refine_ls_hydrogen_treatment mixed
_refine_ls_matrix_type full
_refine_ls_number_parameters 157
_refine_ls_number_reflns 2147
_refine_ls_number_restraints 0
_refine_ls_restrained_S_all 1.040
_refine_ls_R_factor_all 0.0537
_refine_ls_R_factor_gt 0.0521
_refine_ls_shift/su_max 0.001
_refine_ls_shift/su_mean 0.000
_refine_ls_structure_factor_coef Fsqd
_refine_ls_weighting_details 'w=1/[\s^2^(Fo^2^)+(0.1022P)^2^+0.2321P] where P=(Fo^2^+2Fc^2^)/3'
_refine_ls_weighting_scheme calc
_refine_ls_wR_factor_gt 0.1417
_refine_ls_wR_factor_ref 0.1441
_reflns_Friedel_coverage 0.000
_reflns_number_gt 2026
_reflns_number_total 2147
_reflns_threshold_expression 'I > 2\s(I)'
_cod_data_source_file jo8b01940_si_006.cif
_cod_data_source_block MED-1170_scale
_cod_database_code 4035266
_shelxl_version_number 2014/6
_shelx_space_group_comment
;
The symmetry employed for this shelxl refinement is uniquely defined
by the following loop, which should always be used as a source of
symmetry information in preference to the above space-group names.
They are only intended as comments.
;
_reflns_odcompleteness_completeness 99.91
_reflns_odcompleteness_iscentric 1
_reflns_odcompleteness_theta 69.95
_olex2_refinement_description
;
1. Fixed Uiso
 At 1.2 times of:
  All C(H) groups, All N(H) groups
2.a Aromatic/amide H refined with riding coordinates:
 C1(H1), C2(H2), C3(H3), C4(H4), C6(H6), C7(H7), C14(H14), C15(H15), C16(H16),
 C17(H17)
;
_ins_header
;
TITL MED-1170_scale in P2(1)/n 
REM P2(1)/n (#14 in standard setting)
CELL 1.54184   4.007173  22.226754  12.259155  90.0000  95.1120  90.0000
ZERR    4.00   0.000087   0.000468   0.000278   0.0000   0.0020   0.0000
LATT  1
SYMM -x+1/2, y+1/2,-z+1/2 
SFAC C H N O
UNIT 60.00 44.00 4.00 4.00
TREF
HKLF 4
END
;
_olex2_submission_special_instructions 'No special instructions were received'
_oxdiff_exptl_absorpt_empirical_details
;
Empirical correction (ABSPACK) includes:
- Absorption correction using spherical harmonics
- Frame scaling
- Detector area scaling
;
_oxdiff_exptl_absorpt_empirical_full_max 1.805
_oxdiff_exptl_absorpt_empirical_full_min 0.510

loop_
_space_group_symop_operation_xyz
'x, y, z'
'-x+1/2, y+1/2, -z+1/2'
'-x, -y, -z'
'x-1/2, -y-1/2, z-1/2'

loop_
_atom_site_label
_atom_site_type_symbol
_atom_site_fract_x
_atom_site_fract_y
_atom_site_fract_z
_atom_site_U_iso_or_equiv
_atom_site_adp_type
_atom_site_occupancy
_atom_site_site_symmetry_order
_atom_site_calc_flag
_atom_site_refinement_flags_posn
C1 C 0.6319(4) 0.15824(6) 0.38223(12) 0.0341(3) Uani 1 1 d .
H1 H 0.7532 0.1291 0.4233 0.041 Uiso 1 1 calc R
C2 C 0.5318(3) 0.14768(6) 0.27269(12) 0.0329(3) Uani 1 1 d .
H2 H 0.5862 0.1116 0.2402 0.040 Uiso 1 1 calc R
C3 C 0.3504(3) 0.19115(6) 0.21185(11) 0.0317(3) Uani 1 1 d .
H3 H 0.2778 0.1838 0.1389 0.038 Uiso 1 1 calc R
C4 C 0.2768(3) 0.24561(6) 0.25935(11) 0.0303(3) Uani 1 1 d .
H4 H 0.1583 0.2748 0.2176 0.036 Uiso 1 1 calc R
C5 C 0.3787(3) 0.25718(6) 0.36923(11) 0.0286(3) Uani 1 1 d .
C6 C 0.5514(3) 0.21213(6) 0.43071(11) 0.0318(3) Uani 1 1 d .
H6 H 0.6130 0.2184 0.5048 0.038 Uiso 1 1 calc R
C7 C 0.2921(3) 0.31373(6) 0.42191(11) 0.0295(3) Uani 1 1 d .
H7 H 0.2188 0.3100 0.4915 0.035 Uiso 1 1 calc R
C8 C 0.3048(3) 0.37011(6) 0.38297(11) 0.0283(3) Uani 1 1 d .
C9 C 0.4341(3) 0.39833(6) 0.28729(10) 0.0274(3) Uani 1 1 d .
C10 C 0.3878(3) 0.46065(6) 0.29830(11) 0.0282(3) Uani 1 1 d .
N11 N 0.2350(3) 0.47269(5) 0.39386(10) 0.0307(3) Uani 1 1 d .
H11 H 0.162(5) 0.5089(8) 0.4138(14) 0.037 Uiso 1 1 d R
C12 C 0.1757(3) 0.42108(6) 0.44837(11) 0.0300(3) Uani 1 1 d .
O13 O 0.0375(3) 0.41747(4) 0.53373(8) 0.0381(3) Uani 1 1 d .
C14 C 0.5894(3) 0.37740(6) 0.19751(11) 0.0307(3) Uani 1 1 d .
H14 H 0.6238 0.3364 0.1884 0.037 Uiso 1 1 calc R
C15 C 0.6929(3) 0.41837(7) 0.12148(12) 0.0342(3) Uani 1 1 d .
H15 H 0.7963 0.4045 0.0613 0.041 Uiso 1 1 calc R
C16 C 0.6434(3) 0.47966(7) 0.13446(12) 0.0346(3) Uani 1 1 d .
H16 H 0.7149 0.5063 0.0829 0.041 Uiso 1 1 calc R
C17 C 0.4884(3) 0.50190(6) 0.22344(11) 0.0325(3) Uani 1 1 d .
H17 H 0.4539 0.5429 0.2321 0.039 Uiso 1 1 calc R

loop_
_atom_site_aniso_label
_atom_site_aniso_U_11
_atom_site_aniso_U_22
_atom_site_aniso_U_33
_atom_site_aniso_U_23
_atom_site_aniso_U_13
_atom_site_aniso_U_12
C1 0.0362(7) 0.0267(7) 0.0396(8) 0.0043(5) 0.0043(6) 0.0038(5)
C2 0.0333(7) 0.0252(6) 0.0413(8) -0.0041(5) 0.0089(6) 0.0004(5)
C3 0.0329(7) 0.0312(7) 0.0312(7) -0.0040(5) 0.0046(5) -0.0013(5)
C4 0.0313(7) 0.0275(7) 0.0322(7) 0.0010(5) 0.0030(5) 0.0026(5)
C5 0.0300(7) 0.0248(6) 0.0316(7) 0.0007(5) 0.0064(5) -0.0005(5)
C6 0.0373(7) 0.0289(7) 0.0294(7) 0.0022(5) 0.0038(5) -0.0008(5)
C7 0.0338(7) 0.0284(7) 0.0264(6) -0.0004(5) 0.0038(5) 0.0010(5)
C8 0.0288(6) 0.0274(7) 0.0286(6) -0.0033(5) 0.0012(5) 0.0020(5)
C9 0.0257(6) 0.0265(7) 0.0294(7) -0.0004(5) -0.0014(5) 0.0004(4)
C10 0.0259(6) 0.0283(7) 0.0296(7) -0.0021(5) -0.0014(5) -0.0001(5)
N11 0.0372(6) 0.0229(6) 0.0323(6) -0.0026(4) 0.0039(5) 0.0020(4)
C12 0.0349(7) 0.0258(7) 0.0290(7) -0.0013(5) 0.0018(5) 0.0013(5)
O13 0.0554(7) 0.0281(5) 0.0326(6) -0.0017(4) 0.0136(5) 0.0047(4)
C14 0.0289(7) 0.0310(7) 0.0319(7) -0.0025(5) 0.0020(5) 0.0025(5)
C15 0.0297(7) 0.0420(8) 0.0309(7) -0.0008(6) 0.0040(5) -0.0011(5)
C16 0.0310(7) 0.0388(8) 0.0336(7) 0.0059(6) 0.0010(5) -0.0052(5)
C17 0.0312(7) 0.0289(7) 0.0367(8) 0.0015(5) -0.0010(5) -0.0026(5)

loop_
_atom_type_symbol
_atom_type_description
_atom_type_scat_dispersion_real
_atom_type_scat_dispersion_imag
_atom_type_scat_source
C C 0.0181 0.0091 'International Tables Vol C Tables 4.2.6.8 and 6.1.1.4'
H H 0.0000 0.0000 'International Tables Vol C Tables 4.2.6.8 and 6.1.1.4'
N N 0.0311 0.0180 'International Tables Vol C Tables 4.2.6.8 and 6.1.1.4'
O O 0.0492 0.0322 'International Tables Vol C Tables 4.2.6.8 and 6.1.1.4'

loop_
_exptl_crystal_face_index_h
_exptl_crystal_face_index_k
_exptl_crystal_face_index_l
_exptl_crystal_face_perp_dist
0 -14 0 0.0532
0 14 0 0.0219
0 -5 -8 0.1953
0 5 7 0.1474
3 0 1 0.1529
-2 -1 -3 0.1498
0 11 -5 0.1138
-2 -5 1 0.2267
0 -11 5 0.1190

loop_
_geom_angle_atom_site_label_1
_geom_angle_atom_site_label_2
_geom_angle_atom_site_label_3
_geom_angle
C2 C1 H1 119.9
C2 C1 C6 120.18(13)
C6 C1 H1 119.9
C1 C2 H2 120.1
C3 C2 C1 119.70(12)
C3 C2 H2 120.1
C2 C3 H3 119.9
C2 C3 C4 120.23(13)
C4 C3 H3 119.9
C3 C4 H4 119.6
C3 C4 C5 120.75(12)
C5 C4 H4 119.6
C4 C5 C6 118.43(12)
C4 C5 C7 121.45(12)
C6 C5 C7 120.04(12)
C1 C6 C5 120.64(13)
C1 C6 H6 119.7
C5 C6 H6 119.7
C5 C7 H7 115.7
C8 C7 C5 128.62(12)
C8 C7 H7 115.7
C7 C8 C9 135.33(12)
C7 C8 C12 119.13(12)
C9 C8 C12 105.48(11)
C10 C9 C8 106.62(11)
C14 C9 C8 134.83(13)
C14 C9 C10 118.52(12)
N11 C10 C9 109.94(12)
C17 C10 C9 122.75(13)
C17 C10 N11 127.29(12)
C10 N11 H11 125.4(11)
C12 N11 C10 111.10(11)
C12 N11 H11 123.1(11)
N11 C12 C8 106.84(11)
O13 C12 C8 127.31(12)
O13 C12 N11 125.84(12)
C9 C14 H14 120.3
C9 C14 C15 119.44(13)
C15 C14 H14 120.3
C14 C15 H15 119.6
C16 C15 C14 120.74(13)
C16 C15 H15 119.6
C15 C16 H16 119.5
C15 C16 C17 121.10(13)
C17 C16 H16 119.5
C10 C17 C16 117.46(13)
C10 C17 H17 121.3
C16 C17 H17 121.3

loop_
_geom_bond_atom_site_label_1
_geom_bond_atom_site_label_2
_geom_bond_distance
C1 H1 0.9300
C1 C2 1.387(2)
C1 C6 1.3878(19)
C2 H2 0.9300
C2 C3 1.386(2)
C3 H3 0.9300
C3 C4 1.3863(19)
C4 H4 0.9300
C4 C5 1.396(2)
C5 C6 1.3989(19)
C5 C7 1.4687(18)
C6 H6 0.9300
C7 H7 0.9300
C7 C8 1.3436(19)
C8 C9 1.4649(18)
C8 C12 1.5060(17)
C9 C10 1.4057(18)
C9 C14 1.3919(18)
C10 N11 1.3952(18)
C10 C17 1.3824(19)
N11 H11 0.897(18)
N11 C12 1.3592(17)
C12 O13 1.2294(17)
C14 H14 0.9300
C14 C15 1.3925(19)
C15 H15 0.9300
C15 C16 1.388(2)
C16 H16 0.9300
C16 C17 1.393(2)
C17 H17 0.9300

loop_
_exptl_oxdiff_crystal_face_indexfrac_h
_exptl_oxdiff_crystal_face_indexfrac_k
_exptl_oxdiff_crystal_face_indexfrac_l
_exptl_oxdiff_crystal_face_x
_exptl_oxdiff_crystal_face_y
_exptl_oxdiff_crystal_face_z
-0.0036 -13.9910 -0.0011 -0.7043 0.4750 0.4677
0.0036 13.9910 0.0011 0.7043 -0.4750 -0.4677
-0.0028 -5.0043 -8.0014 0.4400 0.7454 0.6249
0.0026 5.0034 7.0013 -0.3536 -0.6734 -0.5677
3.0021 0.0022 1.0114 -0.2178 0.6282 -0.9711
-2.0021 -1.0030 -3.0080 0.2966 -0.2170 0.8143
0.0019 10.9882 -4.9998 0.9856 -0.0133 -0.0814
-2.0023 -4.9967 0.9923 -0.2504 -0.3691 0.7190
-0.0019 -10.9882 4.9998 -0.9856 0.0133 0.0814
